data_2205855
loop_
_publ_author_name
'Ma, Jian'
'Zhang, Shu-Ping'
'Sheng, Liang-Quan'
'Fan, Min'
'Yang, Ya-Li'
'Shao, Si-Chang'

_publ_section_title
;
 3,4-Dichlorobenzaldehyde (2-hydroxybenzoyl)hydrazone
;
_journal_issue 6
_journal_name_full 'Acta Crystallographica Section E'
_journal_page_first o1747
_journal_page_last o1748
_journal_paper_doi 10.1107/S1600536805014789
_journal_volume 61
_journal_year 2005
_chemical_formula_iupac 'C14 H10 Cl2 N2 O2'
_chemical_formula_moiety 'C14 H10 Cl2 N2 O2'
_chemical_formula_sum 'C14 H10 Cl2 N2 O2'
_chemical_formula_weight 309.14
_chemical_name_systematic
;
3,4-Dichlorobenzaldehyde (2-hydroxybenzoyl)hydrazone
;
_space_group_IT_number 14
_symmetry_cell_setting monoclinic
_symmetry_space_group_name_Hall '-P 2yn'
_symmetry_space_group_name_H-M 'P 1 21/n 1'
_atom_sites_solution_hydrogens geom
_atom_sites_solution_primary direct
_atom_sites_solution_secondary difmap
_cell_angle_alpha 90.00
_cell_angle_beta 91.034(4)
_cell_angle_gamma 90.00
_cell_formula_units_Z 4
_cell_length_a 6.0466(18)
_cell_length_b 19.314(6)
_cell_length_c 11.452(3)
_cell_measurement_reflns_used 2023
_cell_measurement_temperature 298(2)
_cell_measurement_theta_max 25.18
_cell_measurement_theta_min 2.76
_cell_volume 1337.2(7)
_computing_cell_refinement 'SAINT (Bruker, 2002)'
_computing_data_collection 'SMART (Bruker, 2002)'
_computing_data_reduction SAINT
_computing_molecular_graphics 'SHELXTL (Bruker, 2002)'
_computing_publication_material SHELXTL
_computing_structure_refinement 'SHELXL97 (Sheldrick, 1997)'
_computing_structure_solution 'SHELXS97 (Sheldrick, 1997)'
_diffrn_ambient_temperature 298(2)
_diffrn_measured_fraction_theta_full 1.000
_diffrn_measured_fraction_theta_max 1.000
_diffrn_measurement_device_type 'Bruker SMART APEX area-detector'
_diffrn_measurement_method '\f and \w'
_diffrn_radiation_monochromator graphite
_diffrn_radiation_source 'fine-focus sealed tube'
_diffrn_radiation_type MoK\a
_diffrn_radiation_wavelength 0.71073
_diffrn_reflns_av_R_equivalents 0.0313
_diffrn_reflns_av_sigmaI/netI 0.0348
_diffrn_reflns_limit_h_max 7
_diffrn_reflns_limit_h_min -7
_diffrn_reflns_limit_k_max 22
_diffrn_reflns_limit_k_min -17
_diffrn_reflns_limit_l_max 13
_diffrn_reflns_limit_l_min -13
_diffrn_reflns_number 6948
_diffrn_reflns_theta_full 25.01
_diffrn_reflns_theta_max 25.01
_diffrn_reflns_theta_min 2.07
_exptl_absorpt_coefficient_mu 0.487
_exptl_absorpt_correction_T_max 0.9047
_exptl_absorpt_correction_T_min 0.8180
_exptl_absorpt_correction_type multi-scan
_exptl_absorpt_process_details '(SADABS; Bruker, 2002)'
_exptl_crystal_colour colourless
_exptl_crystal_density_diffrn 1.536
_exptl_crystal_density_method 'not measured'
_exptl_crystal_description block
_exptl_crystal_F_000 632
_exptl_crystal_size_max 0.43
_exptl_crystal_size_mid 0.32
_exptl_crystal_size_min 0.21
_refine_diff_density_max 0.207
_refine_diff_density_min -0.227
_refine_ls_extinction_method none
_refine_ls_goodness_of_fit_ref 1.031
_refine_ls_hydrogen_treatment refall
_refine_ls_matrix_type full
_refine_ls_number_parameters 221
_refine_ls_number_reflns 2363
_refine_ls_number_restraints 0
_refine_ls_restrained_S_all 1.031
_refine_ls_R_factor_all 0.0677
_refine_ls_R_factor_gt 0.0393
_refine_ls_shift/su_max 0.001
_refine_ls_shift/su_mean 0.000
_refine_ls_structure_factor_coef Fsqd
_refine_ls_weighting_details 'calc w = 1/[\s^2^(Fo^2^)+(0.0388P)^2^+0.6353P] where P = (Fo^2^+2Fc^2^)/3'
_refine_ls_weighting_scheme calc
_refine_ls_wR_factor_gt 0.0859
_refine_ls_wR_factor_ref 0.1024
_reflns_number_gt 1580
_reflns_number_total 2363
_reflns_threshold_expression I>2\s(I)
_cod_data_source_file bd6005.cif
_cod_data_source_block I
_cod_depositor_comments
;
The following automatic conversions were performed:
'_symmetry_cell_setting' value 'Monoclinic' changed to 'monoclinic'
according to '/home/saulius/struct/CIF-dictionaries/cif_core.dic'
dictionary named 'cif_core.dic' version 2.4.1 from 2010-06-29.

Automatic conversion script
Id: cif_fix_enum 1527 2010-12-29 10:47:43Z saulius 

The following automatic conversions were performed:

'_symmetry_cell_setting' value 'Monoclinic' changed to 'monoclinic'
according to /home/saulius/struct/CIF-dictionaries/cif_core.dic
dictionary named 'cif_core.dic' version 2.4.1 from 2010-06-29.

Automatic conversion script
Id: cif_fix_values 1715 2011-07-08 13:25:40Z adriana 
;
_cod_original_sg_symbol_H-M 'P 21/n'
_cod_database_code 2205855
_cod_database_fobs_code 2205855

loop_
_symmetry_equiv_pos_as_xyz
'x, y, z'
'-x+1/2, y+1/2, -z+1/2'
'-x, -y, -z'
'x-1/2, -y-1/2, z-1/2'

loop_
_atom_site_label
_atom_site_fract_x
_atom_site_fract_y
_atom_site_fract_z
_atom_site_U_iso_or_equiv
_atom_site_adp_type
_atom_site_calc_flag
_atom_site_occupancy
_atom_site_type_symbol
Cl1 0.22137(14) 0.98427(5) 0.08566(7) 0.0711(3) Uani d 1 Cl
Cl2 0.10405(12) 1.01197(4) 0.34796(7) 0.0633(3) Uani d 1 Cl
O1 1.2399(3) 0.71663(10) 0.43600(15) 0.0511(5) Uani d 1 O
O2 1.4320(3) 0.73774(11) 0.08884(17) 0.0512(5) Uani d 1 O
H2 1.493(5) 0.7465(17) 0.031(3) 0.078(12) Uiso d 1 H
N1 1.1715(3) 0.76936(12) 0.2636(2) 0.0413(6) Uani d 1 N
H1 1.198(4) 0.7738(12) 0.197(2) 0.034(7) Uiso d 1 H
N2 0.9930(3) 0.80481(11) 0.30581(18) 0.0404(5) Uani d 1 N
C1 1.2895(4) 0.72702(13) 0.3333(2) 0.0384(6) Uani d 1 C
C2 1.4858(4) 0.69291(12) 0.2819(2) 0.0353(6) Uani d 1 C
C3 1.5540(4) 0.69969(13) 0.1665(2) 0.0388(6) Uani d 1 C
C4 1.7469(5) 0.66753(15) 0.1314(3) 0.0480(7) Uani d 1 C
H4 1.786(4) 0.6738(14) 0.058(3) 0.059(9) Uiso d 1 H
C5 1.8695(5) 0.62897(16) 0.2081(3) 0.0537(8) Uani d 1 C
H5 1.999(5) 0.6092(15) 0.185(2) 0.065(9) Uiso d 1 H
C6 1.8047(5) 0.62081(16) 0.3214(3) 0.0533(8) Uani d 1 C
H6 1.890(4) 0.5926(13) 0.372(2) 0.052(8) Uiso d 1 H
C7 1.6152(5) 0.65276(15) 0.3566(2) 0.0472(7) Uani d 1 C
H7 1.571(4) 0.6484(13) 0.436(2) 0.047(7) Uiso d 1 H
C8 0.8762(4) 0.83556(14) 0.2283(3) 0.0430(7) Uani d 1 C
H8 0.906(4) 0.8327(13) 0.149(2) 0.043(7) Uiso d 1 H
C9 0.6857(4) 0.87738(13) 0.2595(2) 0.0391(6) Uani d 1 C
C10 0.5571(4) 0.90682(15) 0.1715(2) 0.0452(7) Uani d 1 C
H10 0.591(4) 0.8982(13) 0.094(3) 0.056(8) Uiso d 1 H
C11 0.3775(4) 0.94783(14) 0.1977(2) 0.0443(7) Uani d 1 C
C12 0.3237(4) 0.95973(13) 0.3122(2) 0.0432(7) Uani d 1 C
C13 0.4513(5) 0.93022(14) 0.4008(3) 0.0478(7) Uani d 1 C
H13 0.404(4) 0.9428(14) 0.477(3) 0.061(8) Uiso d 1 H
C14 0.6287(5) 0.88939(15) 0.3750(2) 0.0459(7) Uani d 1 C
H14 0.716(4) 0.8675(13) 0.433(2) 0.042(7) Uiso d 1 H

loop_
_atom_site_aniso_label
_atom_site_aniso_U_11
_atom_site_aniso_U_22
_atom_site_aniso_U_33
_atom_site_aniso_U_12
_atom_site_aniso_U_13
_atom_site_aniso_U_23
Cl1 0.0666(5) 0.0924(7) 0.0538(5) 0.0216(5) -0.0131(4) 0.0012(4)
Cl2 0.0543(5) 0.0645(5) 0.0716(6) 0.0116(4) 0.0153(4) -0.0034(4)
O1 0.0530(12) 0.0675(13) 0.0332(11) 0.0078(10) 0.0124(9) 0.0037(9)
O2 0.0530(12) 0.0672(14) 0.0339(11) 0.0141(10) 0.0172(10) 0.0080(10)
N1 0.0394(13) 0.0534(15) 0.0314(13) 0.0044(11) 0.0123(11) 0.0017(11)
N2 0.0359(12) 0.0456(13) 0.0400(13) -0.0013(10) 0.0081(10) -0.0052(10)
C1 0.0380(14) 0.0464(16) 0.0311(14) -0.0071(12) 0.0059(11) -0.0020(12)
C2 0.0372(14) 0.0378(14) 0.0312(14) -0.0026(11) 0.0056(11) -0.0042(11)
C3 0.0406(15) 0.0390(15) 0.0370(15) -0.0013(12) 0.0055(12) -0.0002(12)
C4 0.0543(18) 0.0487(18) 0.0416(17) 0.0055(14) 0.0176(14) -0.0019(14)
C5 0.0487(18) 0.0524(19) 0.060(2) 0.0103(15) 0.0109(16) -0.0040(15)
C6 0.0528(19) 0.058(2) 0.0488(18) 0.0108(15) -0.0017(15) 0.0047(15)
C7 0.0503(17) 0.0553(18) 0.0361(16) 0.0016(14) 0.0052(13) 0.0008(13)
C8 0.0431(16) 0.0502(17) 0.0359(16) -0.0017(13) 0.0069(13) -0.0019(13)
C9 0.0397(15) 0.0403(15) 0.0374(15) -0.0044(12) 0.0032(12) -0.0002(11)
C10 0.0450(17) 0.0559(18) 0.0349(16) -0.0003(14) 0.0034(13) -0.0031(13)
C11 0.0410(15) 0.0494(17) 0.0424(16) -0.0039(13) -0.0018(12) 0.0028(13)
C12 0.0408(15) 0.0390(15) 0.0502(17) -0.0041(12) 0.0097(13) -0.0024(13)
C13 0.0567(18) 0.0465(17) 0.0406(17) 0.0008(14) 0.0135(14) -0.0013(13)
C14 0.0511(17) 0.0477(17) 0.0391(16) 0.0018(14) 0.0021(13) 0.0036(13)

loop_
_atom_type_symbol
_atom_type_description
_atom_type_scat_dispersion_real
_atom_type_scat_dispersion_imag
_atom_type_scat_source
C C 0.0033 0.0016 'International Tables Vol C Tables 4.2.6.8 and 6.1.1.4'
H H 0.0000 0.0000 'International Tables Vol C Tables 4.2.6.8 and 6.1.1.4'
N N 0.0061 0.0033 'International Tables Vol C Tables 4.2.6.8 and 6.1.1.4'
Cl Cl 0.1484 0.1585 'International Tables Vol C Tables 4.2.6.8 and 6.1.1.4'
O O 0.0106 0.0060 'International Tables Vol C Tables 4.2.6.8 and 6.1.1.4'

loop_
_geom_angle_atom_site_label_1
_geom_angle_atom_site_label_2
_geom_angle_atom_site_label_3
_geom_angle
C3 O2 H2 114(2)
C1 N1 N2 120.6(2)
C1 N1 H1 121.9(18)
N2 N1 H1 117.5(18)
C8 N2 N1 114.7(2)
O1 C1 N1 122.0(2)
O1 C1 C2 120.9(2)
N1 C1 C2 117.1(2)
C7 C2 C3 117.6(2)
C7 C2 C1 116.7(2)
C3 C2 C1 125.7(2)
O2 C3 C4 120.1(2)
O2 C3 C2 120.2(2)
C4 C3 C2 119.7(3)
C5 C4 C3 120.6(3)
C5 C4 H4 122.3(18)
C3 C4 H4 117.1(18)
C4 C5 C6 120.8(3)
C4 C5 H5 119.8(18)
C6 C5 H5 119.3(19)
C7 C6 C5 118.8(3)
C7 C6 H6 121.8(16)
C5 C6 H6 119.3(16)
C6 C7 C2 122.4(3)
C6 C7 H7 119.3(15)
C2 C7 H7 118.2(15)
N2 C8 C9 121.3(2)
N2 C8 H8 122.7(15)
C9 C8 H8 116.0(15)
C10 C9 C14 118.6(2)
C10 C9 C8 119.0(2)
C14 C9 C8 122.4(2)
C11 C10 C9 120.7(3)
C11 C10 H10 119.9(17)
C9 C10 H10 119.4(17)
C12 C11 C10 120.2(3)
C12 C11 Cl1 120.2(2)
C10 C11 Cl1 119.6(2)
C11 C12 C13 119.4(2)
C11 C12 Cl2 121.4(2)
C13 C12 Cl2 119.2(2)
C14 C13 C12 120.5(3)
C14 C13 H13 126.4(17)
C12 C13 H13 113.1(17)
C13 C14 C9 120.6(3)
C13 C14 H14 122.3(15)
C9 C14 H14 117.0(15)

loop_
_geom_bond_atom_site_label_1
_geom_bond_atom_site_label_2
_geom_bond_distance
_geom_bond_publ_flag
Cl1 C11 1.729(3) yes
Cl2 C12 1.723(3) yes
O1 C1 1.236(3) yes
O2 C3 1.360(3) yes
O2 H2 0.79(3) ?
N1 C1 1.339(3) yes
N1 N2 1.373(3) yes
N1 H1 0.79(2) ?
N2 C8 1.272(3) yes
C1 C2 1.488(3) ?
C2 C7 1.386(4) ?
C2 C3 1.398(3) ?
C3 C4 1.387(4) ?
C4 C5 1.361(4) ?
C4 H4 0.89(3) ?
C5 C6 1.371(4) ?
C5 H5 0.92(3) ?
C6 C7 1.369(4) ?
C6 H6 0.94(3) ?
C7 H7 0.95(3) ?
C8 C9 1.457(4) ?
C8 H8 0.94(2) ?
C9 C10 1.384(4) ?
C9 C14 1.392(3) ?
C10 C11 1.381(4) ?
C10 H10 0.93(3) ?
C11 C12 1.377(4) ?
C12 C13 1.386(4) ?
C13 C14 1.368(4) ?
C13 H13 0.95(3) ?
C14 H14 0.94(2) ?

loop_
_geom_hbond_atom_site_label_D
_geom_hbond_atom_site_label_H
_geom_hbond_atom_site_label_A
_geom_hbond_site_symmetry_A
_geom_hbond_distance_DH
_geom_hbond_distance_HA
_geom_hbond_distance_DA
_geom_hbond_angle_DHA
O2 H2 O1 4_675 0.79(3) 1.99(3) 2.724(3) 155(3)
N1 H1 O2 . 0.79(2) 2.02(2) 2.641(3) 135(2)

loop_
_geom_torsion_atom_site_label_1
_geom_torsion_atom_site_label_2
_geom_torsion_atom_site_label_3
_geom_torsion_atom_site_label_4
_geom_torsion
_geom_torsion_publ_flag
C1 N1 N2 C8 -170.6(2) ?
N2 N1 C1 O1 2.1(4) ?
N2 N1 C1 C2 -177.5(2) ?
O1 C1 C2 C7 -3.7(4) yes
N1 C1 C2 C7 175.9(2) yes
O1 C1 C2 C3 178.5(2) ?
N1 C1 C2 C3 -2.0(4) ?
C7 C2 C3 O2 179.1(2) yes
C1 C2 C3 O2 -3.0(4) yes
C7 C2 C3 C4 -0.9(4) ?
C1 C2 C3 C4 176.9(2) ?
O2 C3 C4 C5 -179.6(3) ?
C2 C3 C4 C5 0.5(4) ?
C3 C4 C5 C6 0.3(5) ?
C4 C5 C6 C7 -0.7(5) ?
C5 C6 C7 C2 0.2(5) ?
C3 C2 C7 C6 0.6(4) ?
C1 C2 C7 C6 -177.5(3) ?
N1 N2 C8 C9 -177.8(2) ?
N2 C8 C9 C10 -176.7(3) ?
N2 C8 C9 C14 3.9(4) ?
C14 C9 C10 C11 0.7(4) ?
C8 C9 C10 C11 -178.8(2) ?
C9 C10 C11 C12 -0.2(4) ?
C9 C10 C11 Cl1 179.6(2) ?
C10 C11 C12 C13 0.0(4) ?
Cl1 C11 C12 C13 -179.8(2) ?
C10 C11 C12 Cl2 178.7(2) ?
Cl1 C11 C12 Cl2 -1.1(3) ?
C11 C12 C13 C14 -0.3(4) ?
Cl2 C12 C13 C14 -179.0(2) ?
C12 C13 C14 C9 0.7(4) ?
C10 C9 C14 C13 -0.9(4) ?
C8 C9 C14 C13 178.6(3) ?

loop_
_cod_related_entry_id
_cod_related_entry_database
_cod_related_entry_code
1 ChemSpider 5286946
